data_1534477
loop_
_publ_author_name
'Leclaire, A.'
'Guesdon, A.'
'Borel, M.M.'
'Berrah, F.'
'Raveau, B.'

_publ_section_title
;
 Two molybdenum(VI) monophosphates with a tunnel structure : A Mo O2 P O4
 (A = Cs, Tl) and structural relationships in the series.
;
_journal_name_full 'Solid State Sciences'
_journal_page_first 877
_journal_page_last 882
_journal_volume 3
_journal_year 2001
_chemical_formula_sum 'Cs Mo O6 P'
_chemical_name_systematic 'Cs (Mo O2 (P O4))'
_space_group_IT_number 70
_symmetry_space_group_name_Hall '-F 2uv 2vw'
_symmetry_space_group_name_H-M 'F d d d :2'
_cell_angle_alpha 90
_cell_angle_beta 90
_cell_angle_gamma 90
_cell_formula_units_Z 16
_cell_length_a 10.971
_cell_length_b 12.601
_cell_length_c 16.035
_cell_volume 2216.768
_citation_journal_id_ASTM SSSCFJ
_cod_data_source_file Leclaire_SSSCFJ_2001_102.cif
_cod_data_source_block Cs1Mo1O6P1
_cod_original_formula_sum 'Cs1 Mo1 O6 P1'
_cod_database_code 1534477

loop_
_symmetry_equiv_pos_as_xyz
x,y,z
-x+1/4,-y+1/4,z
x,-y+1/4,-z+1/4
-x+1/4,y,-z+1/4
-x,-y,-z
x-1/4,y-1/4,-z
-x,y-1/4,z-1/4
x-1/4,-y,z-1/4
x,y+1/2,z+1/2
-x+1/4,-y+3/4,z+1/2
x,-y+3/4,-z+3/4
-x+1/4,y+1/2,-z+3/4
-x,-y+1/2,-z+1/2
x-1/4,y+1/4,-z+1/2
-x,y+1/4,z+1/4
x-1/4,-y+1/2,z+1/4
x+1/2,y,z+1/2
-x+3/4,-y+1/4,z+1/2
x+1/2,-y+1/4,-z+3/4
-x+3/4,y,-z+3/4
-x+1/2,-y,-z+1/2
x+1/4,y-1/4,-z+1/2
-x+1/2,y-1/4,z+1/4
x+1/4,-y,z+1/4
x+1/2,y+1/2,z
-x+3/4,-y+3/4,z
x+1/2,-y+3/4,-z+1/4
-x+3/4,y+1/2,-z+1/4
-x+1/2,-y+1/2,-z
x+1/4,y+1/4,-z
-x+1/2,y+1/4,z-1/4
x+1/4,-y+1/2,z-1/4

loop_
_atom_site_label
_atom_site_type_symbol
_atom_site_fract_x
_atom_site_fract_y
_atom_site_fract_z
_atom_site_occupancy
_atom_site_U_iso_or_equiv
O3 O-2 0.1857 0.2095 0.7025 1 0.0
O1 O-2 0.1858 0.4286 0.694 1 0.0
P1 P+5 0.125 0.125 0.4943 1 0.0
Mo1 Mo+6 0.125 0.34261 0.625 1 0.0
O2 O-2 0.2804 0.3201 0.5645 1 0.0
Cs1 Cs+1 0.3179 0.125 0.125 1 0.0
